data_4348996
loop_
_publ_author_name
'Rota Martir, Diego'
'Bansal, Ashu K.'
'Di Mascio, Vincent'
'Cordes, David B.'
'Henwood, Adam F.'
'Slawin, Alexandra M. Z.'
'Kamer, Paul C. J.'
'Mart\'inez-Sarti, Laura'
'Perteg\'as, Antonio'
'Bolink, Henk J.'
'Samuel, Ifor D. W.'
'Zysman-Colman, Eli'

_publ_section_title
;
 Enhancing the photoluminescence quantum yields of blue-emitting cationic
 iridium(iii) complexes bearing bisphosphine ligands
;
_journal_issue 2
_journal_name_full 'Inorganic Chemistry Frontiers'
_journal_page_first 218
_journal_paper_doi 10.1039/C5QI00177C
_journal_volume 3
_journal_year 2016
_chemical_formula_moiety 'C58 H44 F6 Ir N2 O P3, C H2, Cl2'
_chemical_formula_sum 'C59 H46 Cl2 F6 Ir N2 O P3'
_chemical_formula_weight 1269.06
_space_group_crystal_system monoclinic
_space_group_IT_number 14
_space_group_name_Hall '-P 2yn'
_space_group_name_H-M_alt 'P 1 21/n 1'
_atom_sites_solution_hydrogens geom
_atom_sites_solution_primary direct
_atom_sites_solution_secondary difmap
_audit_creation_date 2015-04-27
_audit_creation_method 'by CrystalStructure 4.1'
_audit_update_record
;
2015-09-09 deposited with the CCDC.
2015-10-29 downloaded from the CCDC.
;
_cell_angle_alpha 90.0000
_cell_angle_beta 92.884(7)
_cell_angle_gamma 90.0000
_cell_formula_units_Z 4
_cell_length_a 11.740(3)
_cell_length_b 14.327(4)
_cell_length_c 30.631(9)
_cell_measurement_reflns_used 4574
_cell_measurement_temperature 173
_cell_measurement_theta_max 25.30
_cell_measurement_theta_min 1.60
_cell_volume 5146(2)
_computing_cell_refinement 'CrystalClear-SM Expert 2.1 b32'
_computing_data_collection 'CrystalClear-SM Expert 2.1 b32 (Rigaku, 2014)'
_computing_data_reduction 'CrystalClear-SM Expert 2.1 b32'
_computing_molecular_graphics 'CrystalStructure 4.1'
_computing_publication_material 'CrystalStructure 4.1 (Rigaku, 2014)'
_computing_structure_refinement 'SHELXL2013 (Sheldrick, 2008)'
_computing_structure_solution 'DIRDIF99-PATTY (Gould, et al., 1999)'
_diffrn_ambient_temperature 173
_diffrn_detector_area_resol_mean 11.628
_diffrn_measured_fraction_theta_full 0.998
_diffrn_measured_fraction_theta_max 0.995
_diffrn_measurement_device_type 'Rigaku XtaLAB P200'
_diffrn_measurement_method \w
_diffrn_radiation_type 'Mo K\a'
_diffrn_radiation_wavelength 0.71075
_diffrn_reflns_av_R_equivalents 0.3491
_diffrn_reflns_Laue_measured_fraction_full 0.998
_diffrn_reflns_Laue_measured_fraction_max 0.995
_diffrn_reflns_limit_h_max 14
_diffrn_reflns_limit_h_min -14
_diffrn_reflns_limit_k_max 17
_diffrn_reflns_limit_k_min -17
_diffrn_reflns_limit_l_max 36
_diffrn_reflns_limit_l_min -36
_diffrn_reflns_number 58244
_diffrn_reflns_point_group_measured_fraction_full 0.998
_diffrn_reflns_point_group_measured_fraction_max 0.995
_diffrn_reflns_theta_full 25.242
_diffrn_reflns_theta_max 25.404
_diffrn_reflns_theta_min 1.331
_diffrn_standards_number 0
_exptl_absorpt_coefficient_mu 2.866
_exptl_absorpt_correction_T_max 0.892
_exptl_absorpt_correction_T_min 0.611
_exptl_absorpt_correction_type multi-scan
_exptl_absorpt_process_details 'REQAB (Rigaku, 1998)'
_exptl_crystal_colour yellow
_exptl_crystal_density_diffrn 1.638
_exptl_crystal_density_method 'not measured'
_exptl_crystal_description chip
_exptl_crystal_F_000 2528.00
_exptl_crystal_recrystallization_method 'Re-crystallisation from solvent: Dichloromethane/hexane'
_exptl_crystal_size_max 0.090
_exptl_crystal_size_mid 0.050
_exptl_crystal_size_min 0.040
_refine_diff_density_max 1.75
_refine_diff_density_min -0.80
_refine_ls_extinction_method none
_refine_ls_goodness_of_fit_ref 1.005
_refine_ls_hydrogen_treatment constr
_refine_ls_number_parameters 667
_refine_ls_number_reflns 9432
_refine_ls_number_restraints 0
_refine_ls_R_factor_all 0.2090
_refine_ls_R_factor_gt 0.0865
_refine_ls_shift/su_max 0.000
_refine_ls_structure_factor_coef Fsqd
_refine_ls_weighting_details 'w = 1/[\s^2^(Fo^2^)+(0.0428P)^2^] where P=(Fo^2^+2Fc^2^)/3'
_refine_ls_weighting_scheme calc
_refine_ls_wR_factor_gt 0.1312
_refine_ls_wR_factor_ref 0.1682
_reflns_number_gt 4459
_reflns_number_total 9432
_reflns_threshold_expression F^2^>2.0\s(F^2^)
_cod_data_source_file c5qi00177c2.cif
_cod_data_source_block 1b
_cod_original_sg_symbol_H-M P21/n
_cod_database_code 4348996

loop_
_space_group_symop_id
_space_group_symop_operation_xyz
1 +X,+Y,+Z
2 1/2-X,1/2+Y,1/2-Z
3 -X,-Y,-Z
4 -1/2+X,-1/2-Y,-1/2+Z

loop_
_atom_site_label
_atom_site_type_symbol
_atom_site_fract_x
_atom_site_fract_y
_atom_site_fract_z
_atom_site_U_iso_or_equiv
_atom_site_adp_type
_atom_site_occupancy
_atom_site_site_symmetry_order
_atom_site_calc_flag
_atom_site_refinement_flags_posn
_atom_site_refinement_flags_adp
Ir1 Ir 0.15251(4) 0.17799(4) 0.38410(2) 0.02996(18) Uani 1 1 d . .
Cl81 Cl 0.1030(5) 0.2096(5) 0.7132(3) 0.148(3) Uani 1 1 d . .
Cl82 Cl 0.2140(5) 0.0358(5) 0.73364(18) 0.120(2) Uani 1 1 d . .
P1 P 0.3373(3) 0.2410(3) 0.36497(11) 0.0329(9) Uani 1 1 d . .
P2 P 0.0836(3) 0.3119(3) 0.43013(11) 0.0337(9) Uani 1 1 d . .
P71 P 0.4294(4) 0.2404(4) 0.61546(14) 0.0524(12) Uani 1 1 d . .
F71 F 0.4338(12) 0.1355(10) 0.6162(7) 0.210(9) Uani 1 1 d . .
F72 F 0.3450(11) 0.2377(10) 0.5766(4) 0.161(7) Uani 1 1 d . .
F73 F 0.5320(10) 0.2324(9) 0.5845(4) 0.124(5) Uani 1 1 d . .
F74 F 0.4338(10) 0.3461(9) 0.6103(6) 0.160(6) Uani 1 1 d . .
F75 F 0.5192(10) 0.2401(10) 0.6541(3) 0.135(5) Uani 1 1 d . .
F76 F 0.3331(11) 0.2600(17) 0.6450(5) 0.242(11) Uani 1 1 d . .
O31 O 0.3185(6) 0.3172(7) 0.4544(3) 0.034(2) Uani 1 1 d . .
N1 N 0.2362(8) 0.1002(7) 0.4338(3) 0.031(3) Uani 1 1 d . .
N13 N 0.0573(9) 0.2203(7) 0.3294(3) 0.029(3) Uani 1 1 d . .
C2 C 0.2669(10) 0.0124(10) 0.4224(4) 0.029(3) Uani 1 1 d . .
C3 C 0.3269(10) -0.0458(10) 0.4521(5) 0.033(4) Uani 1 1 d . .
H3 H 0.3455 -0.1077 0.4440 0.040 Uiso 1 1 calc R U
C4 C 0.3583(11) -0.0140(12) 0.4924(5) 0.046(4) Uani 1 1 d . .
H4 H 0.4028 -0.0525 0.5119 0.055 Uiso 1 1 calc R U
C5 C 0.3261(11) 0.0747(11) 0.5057(5) 0.042(4) Uani 1 1 d . .
H5 H 0.3454 0.0971 0.5343 0.050 Uiso 1 1 calc R U
C6 C 0.2646(10) 0.1287(10) 0.4751(4) 0.035(4) Uani 1 1 d . .
H6 H 0.2410 0.1891 0.4837 0.042 Uiso 1 1 calc R U
C7 C 0.2314(10) -0.0140(10) 0.3772(4) 0.031(3) Uani 1 1 d . .
C8 C 0.1824(9) 0.0578(9) 0.3521(4) 0.027(3) Uani 1 1 d . .
C9 C 0.1544(11) 0.0339(10) 0.3083(5) 0.040(4) Uani 1 1 d . .
H9 H 0.1231 0.0806 0.2893 0.048 Uiso 1 1 calc R U
C10 C 0.1706(12) -0.0546(12) 0.2919(5) 0.049(4) Uani 1 1 d . .
H10 H 0.1485 -0.0682 0.2624 0.059 Uiso 1 1 calc R U
C11 C 0.2191(11) -0.1240(10) 0.3187(5) 0.042(4) Uani 1 1 d . .
H11 H 0.2313 -0.1848 0.3074 0.050 Uiso 1 1 calc R U
C12 C 0.2492(11) -0.1039(11) 0.3616(4) 0.041(4) Uani 1 1 d . .
H12 H 0.2818 -0.1507 0.3803 0.049 Uiso 1 1 calc R U
C14 C -0.0541(10) 0.1905(10) 0.3265(4) 0.034(3) Uani 1 1 d . .
C15 C -0.1231(12) 0.2109(11) 0.2885(5) 0.053(5) Uani 1 1 d . .
H15 H -0.2009 0.1925 0.2870 0.063 Uiso 1 1 calc R U
C16 C -0.0795(14) 0.2566(11) 0.2542(5) 0.053(4) Uani 1 1 d . .
H16 H -0.1254 0.2695 0.2284 0.063 Uiso 1 1 calc R U
C17 C 0.0322(13) 0.2834(10) 0.2578(5) 0.047(4) Uani 1 1 d . .
H17 H 0.0648 0.3163 0.2346 0.056 Uiso 1 1 calc R U
C18 C 0.0973(12) 0.2632(10) 0.2948(4) 0.042(4) Uani 1 1 d . .
H18 H 0.1755 0.2807 0.2959 0.051 Uiso 1 1 calc R U
C19 C -0.0874(10) 0.1328(10) 0.3622(4) 0.037(4) Uani 1 1 d . .
C20 C 0.0026(10) 0.1119(9) 0.3947(4) 0.026(3) Uani 1 1 d . .
C21 C -0.0219(12) 0.0458(11) 0.4253(5) 0.047(4) Uani 1 1 d . .
H21 H 0.0359 0.0302 0.4469 0.057 Uiso 1 1 calc R U
C22 C -0.1253(11) 0.0007(10) 0.4266(5) 0.044(4) Uani 1 1 d . .
H22 H -0.1370 -0.0466 0.4476 0.053 Uiso 1 1 calc R U
C23 C -0.2116(11) 0.0261(11) 0.3965(5) 0.045(4) Uani 1 1 d . .
H23 H -0.2849 -0.0013 0.3984 0.054 Uiso 1 1 calc R U
C24 C -0.1942(11) 0.0898(10) 0.3638(5) 0.043(4) Uani 1 1 d . .
H24 H -0.2536 0.1043 0.3427 0.052 Uiso 1 1 calc R U
C25 C 0.4520(10) 0.2459(9) 0.4087(4) 0.028(3) Uani 1 1 d . .
C26 C 0.4286(11) 0.2860(9) 0.4471(4) 0.033(4) Uani 1 1 d . .
C27 C 0.5112(11) 0.2950(10) 0.4817(4) 0.042(4) Uani 1 1 d . .
H27 H 0.4922 0.3219 0.5087 0.050 Uiso 1 1 calc R U
C28 C 0.6200(11) 0.2642(10) 0.4756(4) 0.041(4) Uani 1 1 d . .
H28 H 0.6774 0.2706 0.4984 0.049 Uiso 1 1 calc R U
C29 C 0.6456(10) 0.2243(9) 0.4368(5) 0.038(4) Uani 1 1 d . .
H29 H 0.7208 0.2022 0.4333 0.046 Uiso 1 1 calc R U
C30 C 0.5641(10) 0.2150(8) 0.4020(4) 0.031(3) Uani 1 1 d . .
H30 H 0.5836 0.1888 0.3749 0.037 Uiso 1 1 calc R U
C32 C 0.2887(11) 0.4067(10) 0.4444(4) 0.034(4) Uani 1 1 d . .
C33 C 0.1702(10) 0.4170(9) 0.4365(4) 0.030(3) Uani 1 1 d . .
C34 C 0.1296(12) 0.5064(10) 0.4310(4) 0.043(4) Uani 1 1 d . .
H34 H 0.0498 0.5167 0.4272 0.051 Uiso 1 1 calc R U
C35 C 0.2044(13) 0.5824(11) 0.4309(4) 0.045(4) Uani 1 1 d . .
H35 H 0.1746 0.6435 0.4264 0.054 Uiso 1 1 calc R U
C36 C 0.3188(13) 0.5703(11) 0.4370(4) 0.048(4) Uani 1 1 d . .
H36 H 0.3692 0.6220 0.4359 0.058 Uiso 1 1 calc R U
C37 C 0.3613(12) 0.4797(11) 0.4450(4) 0.043(4) Uani 1 1 d . .
H37 H 0.4407 0.4700 0.4507 0.052 Uiso 1 1 calc R U
C38 C 0.4013(10) 0.1690(11) 0.3245(4) 0.033(3) Uani 1 1 d . .
C39 C 0.4443(10) 0.0805(11) 0.3338(5) 0.037(4) Uani 1 1 d . .
H39 H 0.4510 0.0613 0.3635 0.044 Uiso 1 1 calc R U
C40 C 0.4780(12) 0.0186(11) 0.3020(5) 0.050(4) Uani 1 1 d . .
H40 H 0.5043 -0.0424 0.3094 0.060 Uiso 1 1 calc R U
C41 C 0.4716(13) 0.0495(13) 0.2588(6) 0.060(5) Uani 1 1 d . .
H41 H 0.4971 0.0097 0.2365 0.072 Uiso 1 1 calc R U
C42 C 0.4299(12) 0.1349(12) 0.2477(6) 0.053(4) Uani 1 1 d . .
H42 H 0.4254 0.1542 0.2180 0.064 Uiso 1 1 calc R U
C43 C 0.3940(10) 0.1940(11) 0.2802(5) 0.044(4) Uani 1 1 d . .
H43 H 0.3635 0.2533 0.2721 0.053 Uiso 1 1 calc R U
C44 C 0.3545(12) 0.3594(10) 0.3431(4) 0.040(4) Uani 1 1 d . .
C45 C 0.4629(11) 0.3929(10) 0.3321(4) 0.035(4) Uani 1 1 d . .
H45 H 0.5271 0.3525 0.3334 0.042 Uiso 1 1 calc R U
C46 C 0.4740(14) 0.4827(11) 0.3197(4) 0.049(4) Uani 1 1 d . .
H46 H 0.5475 0.5051 0.3134 0.058 Uiso 1 1 calc R U
C47 C 0.3825(17) 0.5430(12) 0.3160(5) 0.062(5) Uani 1 1 d . .
H47 H 0.3927 0.6049 0.3058 0.075 Uiso 1 1 calc R U
C48 C 0.2789(16) 0.5137(10) 0.3267(5) 0.055(5) Uani 1 1 d . .
H48 H 0.2160 0.5556 0.3250 0.066 Uiso 1 1 calc R U
C49 C 0.2636(12) 0.4223(11) 0.3403(4) 0.042(4) Uani 1 1 d . .
H49 H 0.1900 0.4022 0.3478 0.051 Uiso 1 1 calc R U
C50 C -0.0508(10) 0.3677(9) 0.4131(5) 0.032(4) Uani 1 1 d . .
C51 C -0.0732(12) 0.3929(10) 0.3696(5) 0.047(4) Uani 1 1 d . .
H51 H -0.0233 0.3718 0.3483 0.056 Uiso 1 1 calc R U
C52 C -0.1650(14) 0.4470(11) 0.3567(6) 0.063(5) Uani 1 1 d . .
H52 H -0.1753 0.4652 0.3269 0.076 Uiso 1 1 calc R U
C53 C -0.2406(13) 0.4749(11) 0.3855(6) 0.058(5) Uani 1 1 d . .
H53 H -0.3040 0.5123 0.3762 0.070 Uiso 1 1 calc R U
C54 C -0.2254(11) 0.4488(11) 0.4289(6) 0.057(5) Uani 1 1 d . .
H54 H -0.2796 0.4665 0.4494 0.068 Uiso 1 1 calc R U
C55 C -0.1297(12) 0.3961(10) 0.4423(5) 0.043(4) Uani 1 1 d . .
H55 H -0.1187 0.3794 0.4722 0.052 Uiso 1 1 calc R U
C56 C 0.0543(12) 0.2801(10) 0.4859(4) 0.041(4) Uani 1 1 d . .
C57 C -0.0295(11) 0.2138(9) 0.4934(5) 0.037(4) Uani 1 1 d . .
H57 H -0.0694 0.1854 0.4691 0.044 Uiso 1 1 calc R U
C58 C -0.0561(11) 0.1880(11) 0.5357(5) 0.049(4) Uani 1 1 d . .
H58 H -0.1159 0.1448 0.5400 0.059 Uiso 1 1 calc R U
C59 C 0.0058(13) 0.2261(10) 0.5721(5) 0.048(4) Uani 1 1 d . .
H59 H -0.0089 0.2067 0.6009 0.058 Uiso 1 1 calc R U
C60 C 0.0892(12) 0.2930(10) 0.5648(5) 0.044(4) Uani 1 1 d . .
H60 H 0.1300 0.3219 0.5888 0.053 Uiso 1 1 calc R U
C61 C 0.1117(11) 0.3167(11) 0.5223(4) 0.039(3) Uani 1 1 d . .
H61 H 0.1704 0.3609 0.5180 0.047 Uiso 1 1 calc R U
C81 C 0.1437(15) 0.1052(15) 0.6922(6) 0.097(7) Uani 1 1 d . .
H81A H 0.1958 0.1163 0.6683 0.117 Uiso 1 1 calc R U
H81B H 0.0758 0.0716 0.6798 0.117 Uiso 1 1 calc R U

loop_
_atom_site_aniso_label
_atom_site_aniso_U_11
_atom_site_aniso_U_22
_atom_site_aniso_U_33
_atom_site_aniso_U_23
_atom_site_aniso_U_13
_atom_site_aniso_U_12
Ir1 0.0226(3) 0.0337(3) 0.0331(3) -0.0007(3) -0.00342(19) 0.0008(3)
Cl81 0.074(4) 0.149(7) 0.223(7) -0.099(6) 0.015(4) 0.006(4)
Cl82 0.140(5) 0.132(6) 0.087(4) -0.019(4) -0.001(4) -0.019(4)
P1 0.0240(19) 0.041(3) 0.034(2) -0.0003(19) -0.0034(16) -0.0001(18)
P2 0.0224(18) 0.036(2) 0.042(2) -0.003(2) -0.0040(15) 0.0029(19)
P71 0.041(3) 0.063(4) 0.052(3) -0.001(2) -0.010(2) 0.003(2)
F71 0.137(13) 0.100(12) 0.38(2) 0.088(14) -0.150(15) -0.048(10)
F72 0.139(11) 0.182(14) 0.151(11) -0.095(10) -0.102(9) 0.087(10)
F73 0.102(9) 0.151(12) 0.119(9) 0.043(8) 0.020(7) 0.074(8)
F74 0.099(10) 0.092(11) 0.287(19) -0.020(11) -0.008(11) 0.029(8)
F75 0.107(9) 0.203(14) 0.090(8) -0.056(9) -0.048(7) 0.060(9)
F76 0.080(10) 0.51(3) 0.142(12) 0.111(17) 0.056(9) 0.098(15)
O31 0.014(4) 0.038(6) 0.050(6) -0.008(5) -0.004(4) 0.010(5)
N1 0.033(7) 0.022(7) 0.038(8) -0.002(6) 0.002(5) -0.007(6)
N13 0.030(7) 0.039(7) 0.019(7) -0.002(5) 0.000(5) 0.007(5)
C2 0.016(7) 0.032(9) 0.040(9) 0.005(7) 0.011(6) -0.007(6)
C3 0.018(7) 0.024(9) 0.058(11) 0.005(8) -0.004(7) 0.005(6)
C4 0.026(8) 0.073(13) 0.039(10) 0.006(9) 0.000(7) -0.004(8)
C5 0.023(8) 0.055(11) 0.046(10) -0.002(9) 0.004(7) -0.001(8)
C6 0.022(7) 0.041(9) 0.043(10) -0.014(8) 0.005(7) 0.004(7)
C7 0.030(8) 0.034(10) 0.030(9) -0.005(7) 0.009(6) -0.011(7)
C8 0.011(6) 0.037(9) 0.034(9) -0.001(7) -0.004(6) -0.011(6)
C9 0.035(9) 0.032(10) 0.053(11) -0.009(8) 0.000(7) -0.002(7)
C10 0.040(9) 0.068(13) 0.039(10) 0.008(9) -0.011(7) -0.022(9)
C11 0.042(9) 0.033(9) 0.050(11) -0.020(8) -0.009(8) 0.014(7)
C12 0.033(8) 0.056(12) 0.032(10) 0.011(8) -0.001(7) 0.010(8)
C14 0.021(7) 0.047(10) 0.036(9) -0.002(8) 0.013(6) 0.007(7)
C15 0.033(9) 0.064(13) 0.059(11) 0.000(9) -0.021(8) -0.008(8)
C16 0.054(11) 0.043(11) 0.058(12) 0.002(9) -0.017(9) 0.008(9)
C17 0.054(11) 0.045(10) 0.042(10) 0.002(7) 0.004(8) 0.016(8)
C18 0.048(10) 0.045(10) 0.033(10) 0.004(8) -0.018(8) 0.010(8)
C19 0.012(7) 0.050(10) 0.047(10) -0.011(8) -0.010(7) 0.010(7)
C20 0.023(7) 0.018(8) 0.038(9) 0.000(6) 0.010(6) 0.000(6)
C21 0.029(9) 0.055(11) 0.058(11) 0.009(9) 0.006(7) 0.004(8)
C22 0.025(8) 0.047(11) 0.062(11) -0.010(8) 0.013(8) 0.004(8)
C23 0.014(8) 0.058(12) 0.065(11) -0.016(9) 0.017(7) -0.009(7)
C24 0.030(9) 0.041(10) 0.059(11) 0.000(8) 0.006(7) -0.006(7)
C25 0.023(7) 0.036(9) 0.027(8) 0.002(7) 0.002(6) 0.005(6)
C26 0.031(8) 0.035(9) 0.035(9) 0.012(7) -0.001(7) -0.008(7)
C27 0.029(8) 0.055(12) 0.041(9) 0.001(7) -0.008(7) 0.007(7)
C28 0.031(8) 0.059(11) 0.032(9) -0.004(8) -0.008(7) 0.014(8)
C29 0.015(7) 0.042(10) 0.057(10) -0.015(8) -0.006(7) 0.002(6)
C30 0.033(8) 0.031(9) 0.028(8) -0.009(6) 0.000(6) 0.006(6)
C32 0.031(8) 0.033(10) 0.038(9) -0.017(7) -0.008(7) 0.005(8)
C33 0.023(7) 0.031(9) 0.037(9) 0.000(7) 0.011(6) -0.003(7)
C34 0.039(9) 0.038(11) 0.051(10) -0.005(8) -0.002(7) 0.000(8)
C35 0.053(10) 0.037(10) 0.045(10) -0.001(8) -0.003(8) 0.004(9)
C36 0.047(10) 0.045(11) 0.051(10) -0.026(8) -0.008(8) -0.025(9)
C37 0.038(9) 0.045(11) 0.046(10) -0.008(8) -0.005(7) -0.008(8)
C38 0.025(7) 0.057(11) 0.018(8) 0.004(8) -0.004(5) -0.007(8)
C39 0.025(8) 0.044(11) 0.040(10) 0.000(8) 0.000(7) -0.002(7)
C40 0.047(10) 0.041(11) 0.061(12) -0.014(9) 0.003(8) 0.007(8)
C41 0.053(11) 0.072(14) 0.057(13) 0.002(10) 0.015(9) -0.011(10)
C42 0.048(10) 0.044(11) 0.068(12) 0.008(10) 0.012(9) -0.006(9)
C43 0.020(7) 0.051(11) 0.063(12) -0.022(9) 0.007(7) -0.013(7)
C44 0.035(9) 0.047(11) 0.038(9) -0.008(7) -0.004(7) 0.010(8)
C45 0.023(8) 0.029(10) 0.050(10) -0.005(7) -0.007(7) 0.003(7)
C46 0.056(11) 0.038(11) 0.050(10) 0.002(8) -0.015(8) -0.023(9)
C47 0.093(15) 0.040(11) 0.052(11) 0.023(9) -0.025(10) -0.019(12)
C48 0.087(14) 0.016(10) 0.061(12) 0.002(8) -0.010(10) -0.001(9)
C49 0.038(9) 0.051(11) 0.038(10) -0.009(8) 0.004(7) -0.010(8)
C50 0.023(8) 0.040(9) 0.033(9) -0.016(7) -0.010(7) -0.002(7)
C51 0.047(10) 0.038(10) 0.055(11) -0.033(8) -0.004(8) 0.024(8)
C52 0.071(12) 0.051(12) 0.066(12) -0.016(9) -0.025(10) 0.027(10)
C53 0.044(11) 0.046(11) 0.082(14) 0.002(10) -0.021(10) 0.022(9)
C54 0.019(8) 0.043(11) 0.108(16) -0.003(10) 0.009(9) 0.015(8)
C55 0.034(9) 0.057(11) 0.039(10) -0.006(8) -0.003(7) -0.002(8)
C56 0.034(8) 0.047(10) 0.040(10) 0.010(8) -0.004(7) 0.002(7)
C57 0.027(8) 0.032(9) 0.050(11) -0.007(7) 0.002(7) 0.005(7)
C58 0.028(8) 0.053(11) 0.069(12) -0.005(10) 0.017(8) 0.015(8)
C59 0.051(10) 0.041(10) 0.053(11) 0.007(8) 0.008(9) 0.003(8)
C60 0.044(9) 0.046(11) 0.041(10) -0.001(8) -0.005(7) 0.009(8)
C61 0.033(8) 0.045(9) 0.038(9) -0.010(9) 0.003(7) 0.015(8)
C81 0.050(12) 0.14(2) 0.104(16) -0.058(15) 0.010(11) -0.010(12)

loop_
_atom_type_symbol
_atom_type_description
_atom_type_scat_dispersion_real
_atom_type_scat_dispersion_imag
_atom_type_scat_source
C C 0.0033 0.0016
;
International Tables for Crystallography
(Vol. C, Tables 4.2.6.8 and 6.1.1.4)
;
H H 0.0000 0.0000
;
International Tables for Crystallography
(Vol. C, Table 6.1.1.4)
;
Ir Ir -1.4442 7.9887
;
International Tables for Crystallography
(Vol. C, Tables 4.2.6.8 and 6.1.1.4)
;
N N 0.0061 0.0033
;
International Tables for Crystallography
(Vol. C, Tables 4.2.6.8 and 6.1.1.4)
;
O O 0.0106 0.0060
;
International Tables for Crystallography
(Vol. C, Tables 4.2.6.8 and 6.1.1.4)
;
P P 0.1023 0.0942
;
International Tables for Crystallography
(Vol. C, Tables 4.2.6.8 and 6.1.1.4)
;
F F 0.0171 0.0103
;
International Tables for Crystallography
(Vol. C, Tables 4.2.6.8 and 6.1.1.4)
;
Cl Cl 0.1484 0.1585
;
International Tables for Crystallography
(Vol. C, Tables 4.2.6.8 and 6.1.1.4)
;

loop_
_geom_angle_atom_site_label_1
_geom_angle_atom_site_label_2
_geom_angle_atom_site_label_3
_geom_angle
C8 Ir1 C20 81.6(5)
C8 Ir1 N13 87.5(5)
C20 Ir1 N13 80.1(5)
C8 Ir1 N1 79.2(5)
C20 Ir1 N1 90.8(4)
N13 Ir1 N1 164.9(4)
C8 Ir1 P1 91.2(3)
C20 Ir1 P1 172.7(3)
N13 Ir1 P1 98.5(3)
N1 Ir1 P1 88.9(3)
C8 Ir1 P2 169.1(3)
C20 Ir1 P2 87.7(3)
N13 Ir1 P2 93.1(3)
N1 Ir1 P2 98.6(3)
P1 Ir1 P2 99.53(12)
C38 P1 C44 102.7(7)
C38 P1 C25 101.9(6)
C44 P1 C25 98.0(6)
C38 P1 Ir1 111.0(4)
C44 P1 Ir1 122.8(5)
C25 P1 Ir1 117.5(4)
C56 P2 C50 100.2(6)
C56 P2 C33 103.7(6)
C50 P2 C33 97.9(6)
C56 P2 Ir1 114.5(5)
C50 P2 Ir1 118.0(4)
C33 P2 Ir1 119.5(4)
F71 P71 F76 101.7(12)
F71 P71 F72 90.3(8)
F76 P71 F72 89.8(8)
F71 P71 F74 173.4(11)
F76 P71 F74 84.7(10)
F72 P71 F74 88.1(8)
F71 P71 F75 88.0(8)
F76 P71 F75 92.5(8)
F72 P71 F75 177.4(7)
F74 P71 F75 93.3(8)
F71 P71 F73 84.8(9)
F76 P71 F73 173.4(11)
F72 P71 F73 90.8(8)
F74 P71 F73 88.8(8)
F75 P71 F73 87.1(6)
C32 O31 C26 119.8(10)
C6 N1 C2 117.6(11)
C6 N1 Ir1 127.1(9)
C2 N1 Ir1 115.2(9)
C18 N13 C14 117.7(11)
C18 N13 Ir1 125.8(9)
C14 N13 Ir1 115.9(9)
N1 C2 C3 121.0(12)
N1 C2 C7 114.4(12)
C3 C2 C7 124.6(13)
C4 C3 C2 120.0(14)
C4 C3 H3 120.0
C2 C3 H3 120.0
C3 C4 C5 120.7(14)
C3 C4 H4 119.7
C5 C4 H4 119.7
C6 C5 C4 116.8(14)
C6 C5 H5 121.6
C4 C5 H5 121.6
N1 C6 C5 123.8(13)
N1 C6 H6 118.1
C5 C6 H6 118.1
C8 C7 C12 123.9(12)
C8 C7 C2 114.8(12)
C12 C7 C2 121.3(13)
C7 C8 C9 114.7(12)
C7 C8 Ir1 116.0(9)
C9 C8 Ir1 129.2(10)
C10 C9 C8 122.7(14)
C10 C9 H9 118.7
C8 C9 H9 118.7
C9 C10 C11 120.1(13)
C9 C10 H10 119.9
C11 C10 H10 119.9
C12 C11 C10 119.4(13)
C12 C11 H11 120.3
C10 C11 H11 120.3
C11 C12 C7 119.1(13)
C11 C12 H12 120.4
C7 C12 H12 120.4
N13 C14 C15 119.5(12)
N13 C14 C19 115.0(11)
C15 C14 C19 125.3(12)
C16 C15 C14 120.9(14)
C16 C15 H15 119.5
C14 C15 H15 119.5
C15 C16 C17 118.0(14)
C15 C16 H16 121.0
C17 C16 H16 121.0
C18 C17 C16 120.2(15)
C18 C17 H17 119.9
C16 C17 H17 119.9
N13 C18 C17 123.6(14)
N13 C18 H18 118.2
C17 C18 H18 118.2
C24 C19 C14 123.8(12)
C24 C19 C20 120.7(13)
C14 C19 C20 115.1(11)
C21 C20 C19 116.2(12)
C21 C20 Ir1 129.9(10)
C19 C20 Ir1 113.7(9)
C20 C21 C22 124.0(14)
C20 C21 H21 118.0
C22 C21 H21 118.0
C21 C22 C23 118.3(15)
C21 C22 H22 120.8
C23 C22 H22 120.8
C24 C23 C22 121.8(13)
C24 C23 H23 119.1
C22 C23 H23 119.1
C23 C24 C19 118.8(13)
C23 C24 H24 120.6
C19 C24 H24 120.6
C26 C25 C30 119.4(11)
C26 C25 P1 118.3(9)
C30 C25 P1 122.1(10)
C25 C26 O31 120.3(11)
C25 C26 C27 122.2(12)
O31 C26 C27 117.5(12)
C28 C27 C26 118.7(13)
C28 C27 H27 120.6
C26 C27 H27 120.6
C29 C28 C27 119.9(12)
C29 C28 H28 120.0
C27 C28 H28 120.0
C28 C29 C30 122.0(12)
C28 C29 H29 119.0
C30 C29 H29 119.0
C29 C30 C25 117.7(12)
C29 C30 H30 121.2
C25 C30 H30 121.2
C37 C32 O31 125.0(12)
C37 C32 C33 122.6(14)
O31 C32 C33 112.2(12)
C34 C33 C32 116.9(12)
C34 C33 P2 124.7(10)
C32 C33 P2 118.2(11)
C33 C34 C35 120.8(13)
C33 C34 H34 119.6
C35 C34 H34 119.6
C36 C35 C34 121.1(14)
C36 C35 H35 119.4
C34 C35 H35 119.4
C35 C36 C37 118.8(14)
C35 C36 H36 120.6
C37 C36 H36 120.6
C32 C37 C36 119.7(13)
C32 C37 H37 120.2
C36 C37 H37 120.2
C39 C38 C43 115.9(13)
C39 C38 P1 122.7(10)
C43 C38 P1 120.7(12)
C40 C39 C38 123.5(14)
C40 C39 H39 118.2
C38 C39 H39 118.2
C39 C40 C41 117.3(15)
C39 C40 H40 121.3
C41 C40 H40 121.3
C42 C41 C40 121.7(16)
C42 C41 H41 119.1
C40 C41 H41 119.1
C41 C42 C43 119.4(16)
C41 C42 H42 120.3
C43 C42 H42 120.3
C42 C43 C38 122.1(15)
C42 C43 H43 119.0
C38 C43 H43 119.0
C49 C44 C45 117.4(13)
C49 C44 P1 121.4(11)
C45 C44 P1 121.0(10)
C46 C45 C44 119.4(13)
C46 C45 H45 120.3
C44 C45 H45 120.3
C45 C46 C47 122.3(15)
C45 C46 H46 118.8
C47 C46 H46 118.8
C48 C47 C46 119.7(16)
C48 C47 H47 120.1
C46 C47 H47 120.1
C47 C48 C49 120.0(16)
C47 C48 H48 120.0
C49 C48 H48 120.0
C48 C49 C44 121.2(14)
C48 C49 H49 119.4
C44 C49 H49 119.4
C55 C50 C51 116.3(13)
C55 C50 P2 122.9(11)
C51 C50 P2 120.4(10)
C52 C51 C50 122.1(14)
C52 C51 H51 118.9
C50 C51 H51 118.9
C53 C52 C51 120.9(16)
C53 C52 H52 119.6
C51 C52 H52 119.6
C52 C53 C54 119.6(15)
C52 C53 H53 120.2
C54 C53 H53 120.2
C53 C54 C55 119.4(15)
C53 C54 H54 120.3
C55 C54 H54 120.3
C50 C55 C54 121.6(14)
C50 C55 H55 119.2
C54 C55 H55 119.2
C61 C56 C57 116.6(13)
C61 C56 P2 123.9(11)
C57 C56 P2 119.5(11)
C56 C57 C58 121.6(13)
C56 C57 H57 119.2
C58 C57 H57 119.2
C57 C58 C59 120.0(14)
C57 C58 H58 120.0
C59 C58 H58 120.0
C60 C59 C58 118.7(14)
C60 C59 H59 120.7
C58 C59 H59 120.7
C61 C60 C59 119.1(14)
C61 C60 H60 120.5
C59 C60 H60 120.5
C56 C61 C60 124.0(14)
C56 C61 H61 118.0
C60 C61 H61 118.0
Cl81 C81 Cl82 110.4(10)
Cl81 C81 H81A 109.6
Cl82 C81 H81A 109.6
Cl81 C81 H81B 109.6
Cl82 C81 H81B 109.6
H81A C81 H81B 108.1

loop_
_geom_bond_atom_site_label_1
_geom_bond_atom_site_label_2
_geom_bond_distance
Ir1 C8 2.022(13)
Ir1 C20 2.039(12)
Ir1 N13 2.057(10)
Ir1 N1 2.092(10)
Ir1 P1 2.448(4)
Ir1 P2 2.537(4)
Cl81 C81 1.706(19)
Cl82 C81 1.78(2)
P1 C38 1.806(14)
P1 C44 1.839(15)
P1 C25 1.851(12)
P2 C56 1.818(14)
P2 C50 1.822(13)
P2 C33 1.822(13)
P71 F71 1.504(15)
P71 F76 1.509(13)
P71 F72 1.512(10)
P71 F74 1.523(14)
P71 F75 1.544(10)
P71 F73 1.574(11)
O31 C32 1.360(15)
O31 C26 1.396(14)
N1 C6 1.355(15)
N1 C2 1.359(15)
N13 C18 1.331(16)
N13 C14 1.375(15)
C2 C3 1.398(17)
C2 C7 1.475(17)
C3 C4 1.349(17)
C3 H3 0.9500
C4 C5 1.391(19)
C4 H4 0.9500
C5 C6 1.388(18)
C5 H5 0.9500
C6 H6 0.9500
C7 C8 1.391(17)
C7 C12 1.393(18)
C8 C9 1.405(17)
C9 C10 1.381(19)
C9 H9 0.9500
C10 C11 1.392(19)
C10 H10 0.9500
C11 C12 1.373(18)
C11 H11 0.9500
C12 H12 0.9500
C14 C15 1.415(18)
C14 C19 1.441(18)
C15 C16 1.360(19)
C15 H15 0.9500
C16 C17 1.366(19)
C16 H16 0.9500
C17 C18 1.366(17)
C17 H17 0.9500
C18 H18 0.9500
C19 C24 1.400(17)
C19 C20 1.445(16)
C20 C21 1.373(17)
C21 C22 1.377(18)
C21 H21 0.9500
C22 C23 1.385(18)
C22 H22 0.9500
C23 C24 1.378(18)
C23 H23 0.9500
C24 H24 0.9500
C25 C26 1.351(16)
C25 C30 1.413(16)
C26 C27 1.404(17)
C27 C28 1.372(17)
C27 H27 0.9500
C28 C29 1.366(17)
C28 H28 0.9500
C29 C30 1.403(16)
C29 H29 0.9500
C30 H30 0.9500
C32 C37 1.349(18)
C32 C33 1.408(16)
C33 C34 1.374(17)
C34 C35 1.398(18)
C34 H34 0.9500
C35 C36 1.358(18)
C35 H35 0.9500
C36 C37 1.407(19)
C36 H36 0.9500
C37 H37 0.9500
C38 C39 1.389(18)
C38 C43 1.401(17)
C39 C40 1.388(18)
C39 H39 0.9500
C40 C41 1.395(19)
C40 H40 0.9500
C41 C42 1.35(2)
C41 H41 0.9500
C42 C43 1.387(18)
C42 H42 0.9500
C43 H43 0.9500
C44 C49 1.395(18)
C44 C45 1.417(17)
C45 C46 1.348(18)
C45 H45 0.9500
C46 C47 1.38(2)
C46 H46 0.9500
C47 C48 1.34(2)
C47 H47 0.9500
C48 C49 1.389(19)
C48 H48 0.9500
C49 H49 0.9500
C50 C55 1.380(17)
C50 C51 1.392(18)
C51 C52 1.370(18)
C51 H51 0.9500
C52 C53 1.34(2)
C52 H52 0.9500
C53 C54 1.38(2)
C53 H53 0.9500
C54 C55 1.399(18)
C54 H54 0.9500
C55 H55 0.9500
C56 C61 1.377(17)
C56 C57 1.395(18)
C57 C58 1.400(18)
C57 H57 0.9500
C58 C59 1.408(19)
C58 H58 0.9500
C59 C60 1.396(18)
C59 H59 0.9500
C60 C61 1.384(17)
C60 H60 0.9500
C61 H61 0.9500
C81 H81A 0.9900
C81 H81B 0.9900

loop_
_geom_torsion_atom_site_label_1
_geom_torsion_atom_site_label_2
_geom_torsion_atom_site_label_3
_geom_torsion_atom_site_label_4
_geom_torsion
C6 N1 C2 C3 -0.9(17)
Ir1 N1 C2 C3 177.8(9)
C6 N1 C2 C7 179.0(10)
Ir1 N1 C2 C7 -2.3(13)
N1 C2 C3 C4 -2.1(18)
C7 C2 C3 C4 178.0(12)
C2 C3 C4 C5 3.6(19)
C3 C4 C5 C6 -2.2(19)
C2 N1 C6 C5 2.3(18)
Ir1 N1 C6 C5 -176.2(9)
C4 C5 C6 N1 -0.8(19)
N1 C2 C7 C8 6.0(15)
C3 C2 C7 C8 -174.1(11)
N1 C2 C7 C12 -175.3(11)
C3 C2 C7 C12 4.6(18)
C12 C7 C8 C9 -1.9(18)
C2 C7 C8 C9 176.7(10)
C12 C7 C8 Ir1 174.4(10)
C2 C7 C8 Ir1 -7.0(13)
C7 C8 C9 C10 2.2(18)
Ir1 C8 C9 C10 -173.6(10)
C8 C9 C10 C11 -2(2)
C9 C10 C11 C12 1(2)
C10 C11 C12 C7 -1(2)
C8 C7 C12 C11 1(2)
C2 C7 C12 C11 -177.3(12)
C18 N13 C14 C15 -3.7(18)
Ir1 N13 C14 C15 -175.6(10)
C18 N13 C14 C19 171.3(12)
Ir1 N13 C14 C19 -0.6(15)
N13 C14 C15 C16 3(2)
C19 C14 C15 C16 -171.9(14)
C14 C15 C16 C17 -1(2)
C15 C16 C17 C18 1(2)
C14 N13 C18 C17 4(2)
Ir1 N13 C18 C17 174.7(10)
C16 C17 C18 N13 -2(2)
N13 C14 C19 C24 -175.0(12)
C15 C14 C19 C24 0(2)
N13 C14 C19 C20 -2.5(17)
C15 C14 C19 C20 172.1(13)
C24 C19 C20 C21 2.5(19)
C14 C19 C20 C21 -170.3(12)
C24 C19 C20 Ir1 177.2(10)
C14 C19 C20 Ir1 4.4(15)
C19 C20 C21 C22 -1(2)
Ir1 C20 C21 C22 -174.2(10)
C20 C21 C22 C23 -3(2)
C21 C22 C23 C24 5(2)
C22 C23 C24 C19 -3(2)
C14 C19 C24 C23 171.2(13)
C20 C19 C24 C23 -1(2)
C38 P1 C25 C26 -172.3(11)
C44 P1 C25 C26 82.8(11)
Ir1 P1 C25 C26 -50.8(12)
C38 P1 C25 C30 11.9(13)
C44 P1 C25 C30 -92.9(12)
Ir1 P1 C25 C30 133.4(10)
C30 C25 C26 O31 179.9(11)
P1 C25 C26 O31 4.0(17)
C30 C25 C26 C27 -2(2)
P1 C25 C26 C27 -178.3(10)
C32 O31 C26 C25 -91.2(15)
C32 O31 C26 C27 90.9(14)
C25 C26 C27 C28 2(2)
O31 C26 C27 C28 179.5(12)
C26 C27 C28 C29 -1(2)
C27 C28 C29 C30 1(2)
C28 C29 C30 C25 -2(2)
C26 C25 C30 C29 2.5(19)
P1 C25 C30 C29 178.2(10)
C26 O31 C32 C37 -28.6(18)
C26 O31 C32 C33 155.8(11)
C37 C32 C33 C34 -2.8(19)
O31 C32 C33 C34 172.9(11)
C37 C32 C33 P2 172.8(11)
O31 C32 C33 P2 -11.6(14)
C56 P2 C33 C34 -99.5(12)
C50 P2 C33 C34 3.1(13)
Ir1 P2 C33 C34 131.6(10)
C56 P2 C33 C32 85.3(11)
C50 P2 C33 C32 -172.1(10)
Ir1 P2 C33 C32 -43.6(11)
C32 C33 C34 C35 3.6(19)
P2 C33 C34 C35 -171.6(10)
C33 C34 C35 C36 -1(2)
C34 C35 C36 C37 -2(2)
O31 C32 C37 C36 -175.6(12)
C33 C32 C37 C36 0(2)
C35 C36 C37 C32 3(2)
C44 P1 C38 C39 156.5(11)
C25 P1 C38 C39 55.4(12)
Ir1 P1 C38 C39 -70.5(11)
C44 P1 C38 C43 -33.5(11)
C25 P1 C38 C43 -134.7(10)
Ir1 P1 C38 C43 99.4(10)
C43 C38 C39 C40 -0.5(19)
P1 C38 C39 C40 169.9(10)
C38 C39 C40 C41 2(2)
C39 C40 C41 C42 -3(2)
C40 C41 C42 C43 1(2)
C41 C42 C43 C38 1(2)
C39 C38 C43 C42 -1.5(18)
P1 C38 C43 C42 -172.1(10)
C38 P1 C44 C49 131.8(11)
C25 P1 C44 C49 -124.0(11)
Ir1 P1 C44 C49 6.2(13)
C38 P1 C44 C45 -53.9(12)
C25 P1 C44 C45 50.3(12)
Ir1 P1 C44 C45 -179.5(9)
C49 C44 C45 C46 0.3(19)
P1 C44 C45 C46 -174.3(10)
C44 C45 C46 C47 -2(2)
C45 C46 C47 C48 3(2)
C46 C47 C48 C49 -2(2)
C47 C48 C49 C44 0(2)
C45 C44 C49 C48 1(2)
P1 C44 C49 C48 175.3(11)
C56 P2 C50 C55 15.5(13)
C33 P2 C50 C55 -90.1(12)
Ir1 P2 C50 C55 140.3(10)
C56 P2 C50 C51 -171.5(11)
C33 P2 C50 C51 83.0(12)
Ir1 P2 C50 C51 -46.6(13)
C55 C50 C51 C52 3(2)
P2 C50 C51 C52 -170.1(12)
C50 C51 C52 C53 -3(2)
C51 C52 C53 C54 0(3)
C52 C53 C54 C55 2(2)
C51 C50 C55 C54 -1(2)
P2 C50 C55 C54 172.1(11)
C53 C54 C55 C50 -1(2)
C50 P2 C56 C61 -115.2(12)
C33 P2 C56 C61 -14.3(13)
Ir1 P2 C56 C61 117.6(11)
C50 P2 C56 C57 66.0(12)
C33 P2 C56 C57 166.8(11)
Ir1 P2 C56 C57 -61.3(12)
C61 C56 C57 C58 1.9(19)
P2 C56 C57 C58 -179.1(10)
C56 C57 C58 C59 -3(2)
C57 C58 C59 C60 3(2)
C58 C59 C60 C61 -3(2)
C57 C56 C61 C60 -1(2)
P2 C56 C61 C60 179.7(10)
C59 C60 C61 C56 2(2)
